data_4341242
loop_
_publ_author_name
'Radtke, Aleksandra'
'Piszczek, Piotr'
'Muzio\/l, Tadeusz'
'Wojtczak, Andrzej'

_publ_section_title
;
 The Structural Conversion of Multinuclear Titanium(IV) \m-Oxo-complexes
;
_journal_name_full 'Inorganic Chemistry'
_journal_page_first 141006083028009
_journal_paper_doi 10.1021/ic5002545
_journal_year 2014
_chemical_formula_moiety 'Ti4 O16 C40 H80, 0.5(C7 H8)'
_chemical_formula_sum 'C43.5 H84 O16 Ti4'
_chemical_formula_weight 1054.70
_space_group_crystal_system orthorhombic
_space_group_IT_number 62
_space_group_name_Hall '-P 2ac 2n'
_space_group_name_H-M_alt 'P n m a'
_symmetry_cell_setting orthorhombic
_symmetry_Int_Tables_number 62
_symmetry_space_group_name_Hall '-P 2ac 2n'
_symmetry_space_group_name_H-M 'P n m a'
_atom_sites_solution_hydrogens geom
_audit_creation_method SHELXL-2013
_cell_angle_alpha 90
_cell_angle_beta 90
_cell_angle_gamma 90
_cell_formula_units_Z 4
_cell_length_a 18.2573(4)
_cell_length_b 16.2919(5)
_cell_length_c 20.8348(5)
_cell_measurement_temperature 293(2)
_cell_volume 6197.2(3)
_computing_data_collection CrysAlisCCD
_computing_data_reduction 'CrysAlis 171'
_computing_publication_material CIFTAB
_computing_structure_refinement 'SHELXL-2013 (Sheldrick, 2013)'
_computing_structure_solution 'SHELXS-97 (Sheldrick, 1990)'
_diffrn_ambient_temperature 293(2)
_diffrn_measured_fraction_theta_full 0.998
_diffrn_measured_fraction_theta_max 0.998
_diffrn_measurement_device_type 'Oxford Sapphire CCD diffractometer'
_diffrn_measurement_method 'phi and omega scans'
_diffrn_radiation_probe x-ray
_diffrn_radiation_type MoK\a
_diffrn_radiation_wavelength 0.71073
_diffrn_reflns_av_R_equivalents 0.0433
_diffrn_reflns_av_unetI/netI 0.0272
_diffrn_reflns_Laue_measured_fraction_full 0.998
_diffrn_reflns_Laue_measured_fraction_max 0.998
_diffrn_reflns_limit_h_max 22
_diffrn_reflns_limit_h_min -22
_diffrn_reflns_limit_k_max 11
_diffrn_reflns_limit_k_min -20
_diffrn_reflns_limit_l_max 26
_diffrn_reflns_limit_l_min -26
_diffrn_reflns_number 45057
_diffrn_reflns_point_group_measured_fraction_full 0.998
_diffrn_reflns_point_group_measured_fraction_max 0.998
_diffrn_reflns_theta_full 26.370
_diffrn_reflns_theta_max 26.370
_diffrn_reflns_theta_min 2.231
_diffrn_source 'fine-focus sealed X-ray tube'
_exptl_absorpt_coefficient_mu 0.549
_exptl_absorpt_correction_T_max 0.8672
_exptl_absorpt_correction_T_min 0.7473
_exptl_absorpt_correction_type numerical
_exptl_absorpt_process_details 'CrysAlis CCD, Oxford 2001'
_exptl_crystal_colour colourless
_exptl_crystal_density_diffrn 1.130
_exptl_crystal_F_000 2244
_exptl_crystal_size_max 0.563
_exptl_crystal_size_mid 0.360
_exptl_crystal_size_min 0.267
_refine_diff_density_max 0.837
_refine_diff_density_min -0.253
_refine_diff_density_rms 0.085
_refine_ls_extinction_method none
_refine_ls_goodness_of_fit_ref 1.034
_refine_ls_hydrogen_treatment constr
_refine_ls_matrix_type full
_refine_ls_number_parameters 425
_refine_ls_number_reflns 6567
_refine_ls_number_restraints 12
_refine_ls_restrained_S_all 1.041
_refine_ls_R_factor_all 0.0815
_refine_ls_R_factor_gt 0.0532
_refine_ls_shift/su_max 0.001
_refine_ls_shift/su_mean 0.000
_refine_ls_structure_factor_coef Fsqd
_refine_ls_weighting_details 'w=1/[\s^2^(Fo^2^)+(0.1243P)^2^+1.4729P] where P=(Fo^2^+2Fc^2^)/3'
_refine_ls_weighting_scheme calc
_refine_ls_wR_factor_gt 0.1651
_refine_ls_wR_factor_ref 0.1903
_reflns_Friedel_coverage 0.000
_reflns_number_gt 4506
_reflns_number_total 6567
_reflns_threshold_expression 'I > 2\s(I)'
_cod_data_source_file ic5002545_si_008.cif
_cod_data_source_block structure4
_cod_original_formula_sum 'C43.50 H84 O16 Ti4'
_cod_database_code 4341242
_shelx_space_group_comment
;
The symmetry employed for this shelxl refinement is uniquely defined
by the following loop, which should always be used as a source of
symmetry information in preference to the above space-group names.
They are only intended as comments.
;
_shelx_estimated_absorpt_t_min 0.747
_shelx_estimated_absorpt_t_max 0.867
_shelxl_version_number 2013-4

loop_
_space_group_symop_operation_xyz
'x, y, z'
'-x+1/2, -y, z+1/2'
'-x, y+1/2, -z'
'x+1/2, -y+1/2, -z+1/2'
'-x, -y, -z'
'x-1/2, y, -z-1/2'
'x, -y-1/2, z'
'-x-1/2, y-1/2, z-1/2'

loop_
_atom_site_label
_atom_site_type_symbol
_atom_site_fract_x
_atom_site_fract_y
_atom_site_fract_z
_atom_site_U_iso_or_equiv
_atom_site_adp_type
_atom_site_occupancy
_atom_site_site_symmetry_order
_atom_site_calc_flag
_atom_site_refinement_flags_posn
_atom_site_refinement_flags_adp
_atom_site_refinement_flags_occupancy
_atom_site_disorder_assembly
_atom_site_disorder_group
Ti1 Ti 0.81843(3) 0.16092(3) 0.52083(2) 0.04840(19) Uani 1 1 d . . . . .
Ti2 Ti 0.82285(4) 0.2500 0.39353(3) 0.0465(2) Uani 1 2 d S T P . .
Ti3 Ti 0.95318(4) 0.2500 0.47282(3) 0.0449(2) Uani 1 2 d S T P . .
O4 O 0.87850(14) 0.2500 0.54973(12) 0.0440(6) Uani 1 2 d S T P . .
O5 O 0.88350(9) 0.17323(11) 0.43859(8) 0.0422(4) Uani 1 1 d . . . . .
O6 O 0.76662(14) 0.2500 0.48141(13) 0.0471(6) Uani 1 2 d S T P . .
O11 O 0.76251(13) 0.08066(14) 0.46292(12) 0.0664(6) Uani 1 1 d . . . . .
O12 O 0.75059(12) 0.15748(15) 0.37455(12) 0.0644(6) Uani 1 1 d . . . . .
C13 C 0.73661(18) 0.0947(2) 0.4078(2) 0.0670(9) Uani 1 1 d . . . . .
C14 C 0.6844(2) 0.0318(3) 0.3798(3) 0.0990(15) Uani 1 1 d . . . . .
H14A H 0.6960 0.0246 0.3347 0.119 Uiso 1 1 calc R U . . .
H14B H 0.6928 -0.0203 0.4011 0.119 Uiso 1 1 calc R U . . .
C15 C 0.6055(3) 0.0524(4) 0.3855(3) 0.1045(16) Uani 1 1 d . . . . .
C16 C 0.5842(10) 0.1396(17) 0.385(2) 0.27(2) Uani 0.5 1 d . . P A 1
H16A H 0.5329 0.1441 0.3755 0.325 Uiso 0.5 1 calc R U P A 1
H16B H 0.6118 0.1680 0.3526 0.325 Uiso 0.5 1 calc R U P A 1
H16C H 0.5940 0.1634 0.4261 0.325 Uiso 0.5 1 calc R U P A 1
C17 C 0.5980(16) 0.020(2) 0.4590(14) 0.28(2) Uani 0.5 1 d D . P A 1
H17A H 0.6053 0.0647 0.4882 0.330 Uiso 0.5 1 calc R U P A 1
H17B H 0.6343 -0.0217 0.4669 0.330 Uiso 0.5 1 calc R U P A 1
H17C H 0.5501 -0.0030 0.4654 0.330 Uiso 0.5 1 calc R U P A 1
C18 C 0.5585(4) -0.0142(5) 0.3594(5) 0.195(4) Uani 1 1 d D . . B 2
H18A H 0.5642 -0.0626 0.3851 0.234 Uiso 1 1 calc R U . B 2
H18B H 0.5726 -0.0258 0.3160 0.234 Uiso 1 1 calc R U . B 2
H18C H 0.5082 0.0030 0.3603 0.234 Uiso 1 1 calc R U . B 2
C87 C 0.5860(9) 0.0814(17) 0.4496(13) 0.152(8) Uani 0.5 1 d . . P A 2
H87A H 0.6288 0.1029 0.4704 0.183 Uiso 0.5 1 calc R U P A 2
H87B H 0.5668 0.0365 0.4743 0.183 Uiso 0.5 1 calc R U P A 2
H87C H 0.5496 0.1236 0.4463 0.183 Uiso 0.5 1 calc R U P A 2
C86 C 0.5968(9) 0.1134(10) 0.3282(10) 0.182(10) Uani 0.5 1 d . . P A 2
H86A H 0.5554 0.1485 0.3357 0.219 Uiso 0.5 1 calc R U P A 2
H86B H 0.5892 0.0831 0.2892 0.219 Uiso 0.5 1 calc R U P A 2
H86C H 0.6402 0.1462 0.3243 0.219 Uiso 0.5 1 calc R U P A 2
O21 O 0.99926(12) 0.15813(14) 0.52507(10) 0.0573(6) Uani 1 1 d . . . . .
O22 O 0.90037(13) 0.08215(14) 0.54803(11) 0.0601(5) Uani 1 1 d . . . . .
C23 C 0.9695(2) 0.0968(2) 0.54994(15) 0.0595(8) Uani 1 1 d . . . . .
C24 C 1.0164(2) 0.0350(2) 0.58476(19) 0.0787(11) Uani 1 1 d . . . . .
H24A H 1.0511 0.0120 0.5544 0.094 Uiso 1 1 calc R U . . .
H24B H 0.9852 -0.0094 0.5993 0.094 Uiso 1 1 calc R U . . .
C25 C 1.0587(2) 0.0673(2) 0.64176(18) 0.0730(11) Uani 1 1 d . . . . .
C26 C 1.1220(3) 0.1202(5) 0.6194(4) 0.161(3) Uani 1 1 d . . . . .
H26A H 1.1529 0.0888 0.5914 0.193 Uiso 1 1 calc R U . . .
H26B H 1.1497 0.1381 0.6559 0.193 Uiso 1 1 calc R U . . .
H26C H 1.1033 0.1671 0.5968 0.193 Uiso 1 1 calc R U . . .
C27 C 1.0899(3) -0.0059(3) 0.6778(2) 0.1021(16) Uani 1 1 d . . . . .
H27A H 1.0507 -0.0359 0.6976 0.123 Uiso 1 1 calc R U . . .
H27B H 1.1232 0.0131 0.7103 0.123 Uiso 1 1 calc R U . . .
H27C H 1.1155 -0.0409 0.6484 0.123 Uiso 1 1 calc R U . . .
C28 C 1.0093(4) 0.1172(4) 0.6837(2) 0.157(3) Uani 1 1 d . . . . .
H28A H 0.9858 0.0820 0.7144 0.189 Uiso 0.5 1 calc R U P . .
H28B H 0.9727 0.1436 0.6578 0.189 Uiso 0.5 1 calc R U P . .
H28C H 1.0375 0.1581 0.7059 0.189 Uiso 0.5 1 calc R U P . .
H28D H 1.0116 0.1738 0.6709 0.189 Uiso 0.5 1 calc R U P . .
H28E H 1.0247 0.1122 0.7276 0.189 Uiso 0.5 1 calc R U P . .
H28F H 0.9599 0.0977 0.6795 0.189 Uiso 0.5 1 calc R U P . .
O41 O 1.02486(15) 0.2500 0.41668(15) 0.0640(8) Uani 1 2 d S T P C .
C42 C 1.0937(2) 0.2500 0.3877(2) 0.0652(13) Uani 1 2 d DS T P . .
C43 C 1.1474(5) 0.2827(9) 0.4351(6) 0.132(8) Uani 0.5 1 d . . P C -1
H43A H 1.1451 0.2506 0.4737 0.158 Uiso 0.5 1 calc R U P C -1
H43B H 1.1357 0.3388 0.4448 0.158 Uiso 0.5 1 calc R U P C -1
H43C H 1.1959 0.2797 0.4175 0.158 Uiso 0.5 1 calc R U P C -1
C44 C 1.1092(12) 0.1690(9) 0.3703(13) 0.232(18) Uani 0.5 1 d D . P C -1
H44A H 1.1491 0.1683 0.3402 0.278 Uiso 0.5 1 calc R U P C -1
H44B H 1.0667 0.1448 0.3509 0.278 Uiso 0.5 1 calc R U P C -1
H44C H 1.1225 0.1383 0.4078 0.278 Uiso 0.5 1 calc R U P C -1
C45 C 1.0958(9) 0.3085(10) 0.3321(7) 0.113(5) Uani 0.5 1 d . . P C -1
H45A H 1.1416 0.3029 0.3099 0.135 Uiso 0.5 1 calc R U P C -1
H45B H 1.0908 0.3637 0.3477 0.135 Uiso 0.5 1 calc R U P C -1
H45C H 1.0563 0.2963 0.3033 0.135 Uiso 0.5 1 calc R U P C -1
O51 O 0.76533(13) 0.13512(15) 0.58826(11) 0.0693(6) Uani 1 1 d . . . . .
C52 C 0.7323(3) 0.0907(3) 0.6384(2) 0.0999(15) Uani 1 1 d D . . . .
C53 C 0.7271(11) -0.0005(7) 0.6099(7) 0.186(7) Uani 0.7 1 d . . P D 1
H53A H 0.6984 0.0000 0.5713 0.223 Uiso 0.7 1 calc R U P D 1
H53B H 0.7044 -0.0359 0.6409 0.223 Uiso 0.7 1 calc R U P D 1
H53C H 0.7755 -0.0203 0.6005 0.223 Uiso 0.7 1 calc R U P D 1
C54 C 0.7749(10) 0.0876(16) 0.6937(8) 0.202(12) Uani 0.7 1 d . . P D 1
H54A H 0.8238 0.0709 0.6828 0.243 Uiso 0.7 1 calc R U P D 1
H54B H 0.7541 0.0488 0.7232 0.243 Uiso 0.7 1 calc R U P D 1
H54C H 0.7763 0.1409 0.7133 0.243 Uiso 0.7 1 calc R U P D 1
C55 C 0.6548(6) 0.1177(11) 0.6429(9) 0.144(6) Uani 0.7 1 d . . P D 1
H55A H 0.6529 0.1726 0.6597 0.172 Uiso 0.7 1 calc R U P D 1
H55B H 0.6285 0.0815 0.6710 0.172 Uiso 0.7 1 calc R U P D 1
H55C H 0.6329 0.1166 0.6010 0.172 Uiso 0.7 1 calc R U P D 1
C93 C 0.768(3) 0.137(3) 0.6997(17) 0.19(2) Uani 0.3 1 d . . P D 2
H93A H 0.8067 0.1045 0.7172 0.222 Uiso 0.3 1 calc R U P D 2
H93B H 0.7310 0.1459 0.7318 0.222 Uiso 0.3 1 calc R U P D 2
H93C H 0.7873 0.1895 0.6864 0.222 Uiso 0.3 1 calc R U P D 2
C94 C 0.769(2) 0.0131(18) 0.6493(16) 0.146(10) Uani 0.3 1 d . . P D 2
H94A H 0.7619 -0.0222 0.6130 0.175 Uiso 0.3 1 calc R U P D 2
H94B H 0.7496 -0.0125 0.6871 0.175 Uiso 0.3 1 calc R U P D 2
H94C H 0.8207 0.0227 0.6551 0.175 Uiso 0.3 1 calc R U P D 2
C95 C 0.654(2) 0.069(4) 0.624(3) 0.25(4) Uani 0.3 1 d D . P D 2
H95A H 0.6287 0.1167 0.6092 0.304 Uiso 0.3 1 calc R U P D 2
H95B H 0.6313 0.0482 0.6620 0.304 Uiso 0.3 1 calc R U P D 2
H95C H 0.6531 0.0274 0.5911 0.304 Uiso 0.3 1 calc R U P D 2
O61 O 0.85651(17) 0.2500 0.31376(12) 0.0592(8) Uani 1 2 d S T P E .
C62 C 0.8523(3) 0.2500 0.24598(19) 0.0588(11) Uani 1 2 d DS T P . .
C63 C 0.9207(6) 0.2907(9) 0.2210(4) 0.155(8) Uani 0.5 1 d . . P E -1
H63A H 0.9464 0.3162 0.2558 0.186 Uiso 0.5 1 calc R U P E -1
H63B H 0.9076 0.3315 0.1897 0.186 Uiso 0.5 1 calc R U P E -1
H63C H 0.9516 0.2502 0.2013 0.186 Uiso 0.5 1 calc R U P E -1
C64 C 0.852(3) 0.1625(17) 0.2197(16) 0.17(2) Uani 0.25 1 d D . P E -1
H64A H 0.8213 0.1286 0.2457 0.207 Uiso 0.25 1 calc R U P E -1
H64B H 0.9014 0.1412 0.2206 0.207 Uiso 0.25 1 calc R U P E -1
H64C H 0.8347 0.1627 0.1763 0.207 Uiso 0.25 1 calc R U P E -1
C65 C 0.7931(13) 0.3093(11) 0.2268(9) 0.165(9) Uani 0.5 1 d . . P E -1
H65A H 0.8084 0.3643 0.2368 0.198 Uiso 0.5 1 calc R U P E -1
H65B H 0.7490 0.2969 0.2499 0.198 Uiso 0.5 1 calc R U P E -1
H65C H 0.7841 0.3048 0.1816 0.198 Uiso 0.5 1 calc R U P E -1
C66 C 0.819(3) 0.1760(12) 0.2271(12) 0.11(2) Uani 0.25 1 d . . P E -2
H66A H 0.8036 0.1463 0.2645 0.133 Uiso 0.25 1 calc R U P E -2
H66B H 0.8540 0.1436 0.2035 0.133 Uiso 0.25 1 calc R U P E -2
H66C H 0.7777 0.1876 0.2004 0.133 Uiso 0.25 1 calc R U P E -2
C71 C 1.4602(11) 0.2500 0.6399(12) 0.151(9) Uani 0.5 2 d DS T P F 1
H71 H 1.5061 0.2500 0.6593 0.181 Uiso 0.5 2 calc R U P F 1
C72 C 1.3985(13) 0.2500 0.6772(9) 0.135(7) Uani 0.5 2 d DS T P F 1
H72 H 1.4026 0.2500 0.7217 0.162 Uiso 0.5 2 calc R U P F 1
C73 C 1.3301(12) 0.2500 0.6489(11) 0.151(7) Uani 0.5 2 d DS T P F 1
H73 H 1.2880 0.2500 0.6740 0.181 Uiso 0.5 2 calc R U P F 1
C74 C 1.3253(11) 0.2500 0.5829(11) 0.171(10) Uani 0.5 2 d DS T P F 1
H74 H 1.2797 0.2500 0.5630 0.205 Uiso 0.5 2 calc R U P F 1
C75 C 1.3877(11) 0.2500 0.5467(9) 0.190(13) Uani 0.5 2 d DS T P F 1
C76 C 1.4549(10) 0.2500 0.5745(12) 0.116(6) Uani 0.5 2 d DS T P F 1
H76 H 1.4969 0.2500 0.5493 0.139 Uiso 0.5 2 calc R U P F 1
C77 C 1.388(2) 0.2500 0.4805(10) 0.237(15) Uani 0.5 2 d DS T P F 1
H77A H 1.3437 0.2750 0.4651 0.284 Uiso 0.25 1 calc R U P F 1
H77B H 1.3907 0.1945 0.4652 0.284 Uiso 0.25 1 calc R U P F 1
H77C H 1.4294 0.2804 0.4653 0.284 Uiso 0.25 1 calc R U P F 1

loop_
_atom_site_aniso_label
_atom_site_aniso_U_11
_atom_site_aniso_U_22
_atom_site_aniso_U_33
_atom_site_aniso_U_23
_atom_site_aniso_U_13
_atom_site_aniso_U_12
Ti1 0.0461(3) 0.0537(3) 0.0454(3) 0.0037(2) 0.0064(2) -0.0032(2)
Ti2 0.0376(4) 0.0651(5) 0.0369(4) 0.000 -0.0055(3) 0.000
Ti3 0.0326(3) 0.0678(5) 0.0341(4) 0.000 -0.0008(3) 0.000
O4 0.0463(14) 0.0528(15) 0.0328(12) 0.000 0.0013(11) 0.000
O5 0.0359(9) 0.0541(11) 0.0365(9) -0.0031(8) -0.0032(7) 0.0042(8)
O6 0.0326(13) 0.0559(16) 0.0527(15) 0.000 0.0030(11) 0.000
O11 0.0595(13) 0.0616(13) 0.0782(16) -0.0055(12) -0.0057(12) -0.0133(11)
O12 0.0493(12) 0.0781(16) 0.0659(14) -0.0112(12) -0.0115(11) -0.0109(11)
C13 0.0490(18) 0.066(2) 0.086(3) -0.019(2) -0.0036(17) -0.0032(16)
C14 0.083(3) 0.087(3) 0.127(4) -0.029(3) -0.020(3) -0.021(2)
C15 0.065(3) 0.112(4) 0.137(5) 0.001(4) -0.023(3) -0.033(3)
C16 0.070(9) 0.22(2) 0.53(7) -0.15(3) -0.08(2) 0.048(12)
C17 0.21(3) 0.39(5) 0.23(3) -0.01(3) 0.09(2) -0.16(3)
C18 0.127(5) 0.185(7) 0.272(10) -0.009(7) -0.069(6) -0.088(5)
C87 0.061(7) 0.22(2) 0.179(19) -0.035(18) 0.015(9) -0.010(12)
C86 0.112(11) 0.146(13) 0.29(2) 0.118(15) -0.124(15) -0.053(10)
O21 0.0487(11) 0.0694(14) 0.0536(12) 0.0024(11) -0.0103(9) 0.0095(11)
O22 0.0682(14) 0.0573(12) 0.0548(12) 0.0051(10) -0.0072(11) 0.0063(11)
C23 0.069(2) 0.064(2) 0.0463(16) -0.0110(15) -0.0136(15) 0.0149(17)
C24 0.096(3) 0.063(2) 0.077(2) -0.0100(18) -0.036(2) 0.021(2)
C25 0.092(3) 0.064(2) 0.063(2) -0.0059(17) -0.0321(19) 0.022(2)
C26 0.127(5) 0.159(6) 0.197(7) 0.072(5) -0.093(5) -0.040(5)
C27 0.137(4) 0.078(3) 0.091(3) 0.007(2) -0.052(3) 0.027(3)
C28 0.242(8) 0.165(5) 0.066(3) -0.034(3) -0.042(4) 0.115(6)
O41 0.0370(14) 0.101(2) 0.0535(17) 0.000 0.0088(13) 0.000
C42 0.041(2) 0.093(4) 0.061(3) 0.000 0.018(2) 0.000
C43 0.059(5) 0.22(2) 0.113(7) 0.005(8) -0.006(5) -0.042(8)
C44 0.18(2) 0.091(9) 0.43(4) 0.038(18) 0.22(3) 0.041(11)
C45 0.082(7) 0.152(14) 0.105(9) 0.035(9) 0.019(7) 0.001(8)
O51 0.0684(14) 0.0738(15) 0.0658(14) 0.0172(12) 0.0217(12) -0.0071(12)
C52 0.092(3) 0.128(4) 0.080(3) 0.046(3) 0.026(2) -0.008(3)
C53 0.25(2) 0.099(7) 0.210(16) 0.089(10) 0.007(13) -0.038(10)
C54 0.181(14) 0.33(3) 0.099(12) 0.086(17) -0.038(11) -0.086(19)
C55 0.080(6) 0.205(16) 0.147(9) 0.042(10) 0.057(6) -0.018(7)
C93 0.33(5) 0.17(3) 0.056(13) -0.019(19) 0.024(19) -0.05(3)
C94 0.19(3) 0.114(19) 0.13(2) 0.076(18) 0.013(19) 0.00(2)
C95 0.17(3) 0.32(8) 0.27(7) 0.18(6) -0.01(4) -0.12(5)
O61 0.0582(18) 0.088(2) 0.0316(13) 0.000 -0.0100(12) 0.000
C62 0.069(3) 0.074(3) 0.0332(19) 0.000 -0.0108(19) 0.000
C63 0.135(9) 0.28(2) 0.053(5) -0.037(8) 0.032(5) -0.084(11)
C64 0.35(6) 0.07(2) 0.100(19) -0.036(13) 0.12(3) -0.05(3)
C65 0.176(14) 0.27(2) 0.051(7) 0.018(10) -0.034(8) 0.110(16)
C66 0.29(6) 0.009(6) 0.029(10) -0.007(6) -0.04(2) 0.019(15)
C71 0.154(18) 0.052(8) 0.25(3) 0.000 0.02(2) 0.000
C72 0.20(2) 0.094(11) 0.115(13) 0.000 -0.029(16) 0.000
C73 0.17(2) 0.144(17) 0.135(17) 0.000 0.021(16) 0.000
C74 0.18(2) 0.137(16) 0.19(2) 0.000 0.110(19) 0.000
C75 0.36(4) 0.101(13) 0.115(16) 0.000 0.07(2) 0.000
C76 0.129(14) 0.062(8) 0.158(18) 0.000 -0.022(13) 0.000
C77 0.33(4) 0.27(4) 0.104(16) 0.000 0.03(2) 0.000

loop_
_atom_type_symbol
_atom_type_description
_atom_type_scat_dispersion_real
_atom_type_scat_dispersion_imag
_atom_type_scat_source
C C 0.0033 0.0016 'International Tables Vol C Tables 4.2.6.8 and 6.1.1.4'
H H 0.0000 0.0000 'International Tables Vol C Tables 4.2.6.8 and 6.1.1.4'
O O 0.0106 0.0060 'International Tables Vol C Tables 4.2.6.8 and 6.1.1.4'
Ti Ti 0.2776 0.4457 'International Tables Vol C Tables 4.2.6.8 and 6.1.1.4'

loop_
_geom_angle_atom_site_label_1
_geom_angle_atom_site_label_2
_geom_angle_atom_site_label_3
_geom_angle
_geom_angle_site_symmetry_1
_geom_angle_site_symmetry_3
O51 Ti1 O4 104.22(12) . .
O51 Ti1 O6 104.55(12) . .
O4 Ti1 O6 81.01(9) . .
O51 Ti1 O11 92.47(11) . .
O4 Ti1 O11 162.27(10) . .
O6 Ti1 O11 89.14(10) . .
O51 Ti1 O22 91.83(11) . .
O4 Ti1 O22 88.26(9) . .
O6 Ti1 O22 162.17(10) . .
O11 Ti1 O22 97.28(10) . .
O51 Ti1 O5 171.66(10) . .
O4 Ti1 O5 81.95(9) . .
O6 Ti1 O5 81.78(9) . .
O11 Ti1 O5 82.08(9) . .
O22 Ti1 O5 82.66(8) . .
O51 Ti1 Ti1 103.83(9) . 7_565
O4 Ti1 Ti1 40.76(6) . 7_565
O6 Ti1 Ti1 40.80(6) . 7_565
O11 Ti1 Ti1 129.60(7) . 7_565
O22 Ti1 Ti1 128.74(7) . 7_565
O5 Ti1 Ti1 84.51(5) . 7_565
O51 Ti1 Ti2 146.13(9) . .
O4 Ti1 Ti2 84.08(7) . .
O6 Ti1 Ti2 43.47(8) . .
O11 Ti1 Ti2 78.66(7) . .
O22 Ti1 Ti2 121.54(7) . .
O5 Ti1 Ti2 38.88(5) . .
Ti1 Ti1 Ti2 61.324(12) 7_565 .
O51 Ti1 Ti3 145.80(9) . .
O4 Ti1 Ti3 43.56(8) . .
O6 Ti1 Ti3 84.06(7) . .
O11 Ti1 Ti3 121.05(7) . .
O22 Ti1 Ti3 78.37(7) . .
O5 Ti1 Ti3 38.98(5) . .
Ti1 Ti1 Ti3 61.345(12) 7_565 .
Ti2 Ti1 Ti3 57.203(19) . .
O61 Ti2 O5 105.02(9) . 7_565
O61 Ti2 O5 105.02(9) . .
O5 Ti2 O5 81.50(11) 7_565 .
O61 Ti2 O12 92.42(10) . .
O5 Ti2 O12 161.83(10) 7_565 .
O5 Ti2 O12 89.22(9) . .
O61 Ti2 O12 92.43(10) . 7_565
O5 Ti2 O12 89.22(9) 7_565 7_565
O5 Ti2 O12 161.83(10) . 7_565
O12 Ti2 O12 95.16(14) . 7_565
O61 Ti2 O6 171.00(12) . .
O5 Ti2 O6 81.68(8) 7_565 .
O5 Ti2 O6 81.68(8) . .
O12 Ti2 O6 81.54(9) . .
O12 Ti2 O6 81.54(9) 7_565 .
O61 Ti2 Ti3 104.48(10) . .
O5 Ti2 Ti3 41.06(6) 7_565 .
O5 Ti2 Ti3 41.05(6) . .
O12 Ti2 Ti3 129.89(7) . .
O12 Ti2 Ti3 129.88(7) 7_565 .
O6 Ti2 Ti3 84.51(7) . .
O61 Ti2 Ti1 146.28(5) . .
O5 Ti2 Ti1 84.20(6) 7_565 .
O5 Ti2 Ti1 43.33(6) . .
O12 Ti2 Ti1 78.37(7) . .
O12 Ti2 Ti1 120.46(7) 7_565 .
O6 Ti2 Ti1 38.93(5) . .
Ti3 Ti2 Ti1 61.433(19) . .
O61 Ti2 Ti1 146.28(5) . 7_565
O5 Ti2 Ti1 43.33(6) 7_565 7_565
O5 Ti2 Ti1 84.20(6) . 7_565
O12 Ti2 Ti1 120.46(7) . 7_565
O12 Ti2 Ti1 78.37(7) 7_565 7_565
O6 Ti2 Ti1 38.93(5) . 7_565
Ti3 Ti2 Ti1 61.433(19) . 7_565
Ti1 Ti2 Ti1 57.35(2) . 7_565
O41 Ti3 O5 104.26(9) . .
O41 Ti3 O5 104.26(9) . 7_565
O5 Ti3 O5 81.23(11) . 7_565
O41 Ti3 O21 92.77(9) . .
O5 Ti3 O21 89.63(8) . .
O5 Ti3 O21 162.19(9) 7_565 .
O41 Ti3 O21 92.77(9) . 7_565
O5 Ti3 O21 162.18(9) . 7_565
O5 Ti3 O21 89.63(8) 7_565 7_565
O21 Ti3 O21 94.83(13) . 7_565
O41 Ti3 O4 172.19(13) . .
O5 Ti3 O4 81.58(8) . .
O5 Ti3 O4 81.58(8) 7_565 .
O21 Ti3 O4 81.98(8) . .
O21 Ti3 O4 81.97(8) 7_565 .
O41 Ti3 Ti2 103.44(11) . .
O5 Ti3 Ti2 40.92(5) . .
O5 Ti3 Ti2 40.92(5) 7_565 .
O21 Ti3 Ti2 130.19(7) . .
O21 Ti3 Ti2 130.19(7) 7_565 .
O4 Ti3 Ti2 84.38(7) . .
O41 Ti3 Ti1 145.72(6) . .
O5 Ti3 Ti1 43.30(6) . .
O5 Ti3 Ti1 84.06(6) 7_565 .
O21 Ti3 Ti1 78.84(7) . .
O21 Ti3 Ti1 120.83(7) 7_565 .
O4 Ti3 Ti1 38.88(5) . .
Ti2 Ti3 Ti1 61.36(2) . .
O41 Ti3 Ti1 145.72(6) . 7_565
O5 Ti3 Ti1 84.07(6) . 7_565
O5 Ti3 Ti1 43.30(6) 7_565 7_565
O21 Ti3 Ti1 120.83(7) . 7_565
O21 Ti3 Ti1 78.83(7) 7_565 7_565
O4 Ti3 Ti1 38.88(5) . 7_565
Ti2 Ti3 Ti1 61.36(2) . 7_565
Ti1 Ti3 Ti1 57.31(2) . 7_565
Ti1 O4 Ti1 98.47(12) . 7_565
Ti1 O4 Ti3 97.56(9) . .
Ti1 O4 Ti3 97.56(9) 7_565 .
Ti2 O5 Ti3 98.02(9) . .
Ti2 O5 Ti1 97.79(8) . .
Ti3 O5 Ti1 97.71(8) . .
Ti1 O6 Ti1 98.40(12) . 7_565
Ti1 O6 Ti2 97.60(9) . .
Ti1 O6 Ti2 97.60(9) 7_565 .
C13 O11 Ti1 127.3(2) . .
C13 O12 Ti2 128.5(2) . .
O11 C13 O12 124.8(3) . .
O11 C13 C14 117.5(4) . .
O12 C13 C14 117.7(4) . .
C15 C14 C13 115.3(4) . .
C15 C14 H14A 108.5 . .
C13 C14 H14A 108.5 . .
C15 C14 H14B 108.5 . .
C13 C14 H14B 108.5 . .
H14A C14 H14B 107.5 . .
C87 C15 C18 115.4(10) . .
C87 C15 C14 112.5(9) . .
C18 C15 C14 111.5(6) . .
C14 C15 C16 118.3(10) . .
C87 C15 C86 118.0(14) . .
C18 C15 C86 97.3(8) . .
C14 C15 C86 100.5(8) . .
C14 C15 C17 94.7(12) . .
C16 C15 C17 107.6(18) . .
C15 C16 H16A 109.5 . .
C15 C16 H16B 109.5 . .
H16A C16 H16B 109.5 . .
C15 C16 H16C 109.5 . .
H16A C16 H16C 109.5 . .
H16B C16 H16C 109.5 . .
C15 C17 H17A 109.5 . .
C15 C17 H17B 109.5 . .
H17A C17 H17B 109.5 . .
C15 C17 H17C 109.5 . .
H17A C17 H17C 109.5 . .
H17B C17 H17C 109.5 . .
C15 C18 H18A 109.5 . .
C15 C18 H18B 109.5 . .
H18A C18 H18B 109.5 . .
C15 C18 H18C 109.5 . .
H18A C18 H18C 109.5 . .
H18B C18 H18C 109.5 . .
C15 C87 H87A 109.5 . .
C15 C87 H87B 109.5 . .
H87A C87 H87B 109.5 . .
C15 C87 H87C 109.5 . .
H87A C87 H87C 109.5 . .
H87B C87 H87C 109.5 . .
C15 C86 H86A 109.5 . .
C15 C86 H86B 109.5 . .
H86A C86 H86B 109.5 . .
C15 C86 H86C 109.5 . .
H86A C86 H86C 109.5 . .
H86B C86 H86C 109.5 . .
C23 O21 Ti3 129.1(2) . .
C23 O22 Ti1 127.5(2) . .
O21 C23 O22 124.3(3) . .
O21 C23 C24 119.1(3) . .
O22 C23 C24 116.7(3) . .
C23 C24 C25 115.8(3) . .
C23 C24 H24A 108.3 . .
C25 C24 H24A 108.3 . .
C23 C24 H24B 108.3 . .
C25 C24 H24B 108.3 . .
H24A C24 H24B 107.4 . .
C28 C25 C26 109.3(5) . .
C28 C25 C24 109.9(4) . .
C26 C25 C24 110.3(4) . .
C28 C25 C27 111.3(4) . .
C26 C25 C27 108.2(4) . .
C24 C25 C27 107.8(3) . .
C25 C26 H26A 109.5 . .
C25 C26 H26B 109.5 . .
H26A C26 H26B 109.5 . .
C25 C26 H26C 109.5 . .
H26A C26 H26C 109.5 . .
H26B C26 H26C 109.5 . .
C25 C27 H27A 109.5 . .
C25 C27 H27B 109.5 . .
H27A C27 H27B 109.5 . .
C25 C27 H27C 109.5 . .
H27A C27 H27C 109.5 . .
H27B C27 H27C 109.5 . .
C25 C28 H28A 109.5 . .
C25 C28 H28B 109.5 . .
H28A C28 H28B 109.5 . .
C25 C28 H28C 109.5 . .
H28A C28 H28C 109.5 . .
H28B C28 H28C 109.5 . .
C25 C28 H28D 109.5 . .
H28A C28 H28D 141.1 . .
H28B C28 H28D 56.3 . .
H28C C28 H28D 56.3 . .
C25 C28 H28E 109.5 . .
H28A C28 H28E 56.3 . .
H28B C28 H28E 141.1 . .
H28C C28 H28E 56.3 . .
H28D C28 H28E 109.5 . .
C25 C28 H28F 109.5 . .
H28A C28 H28F 56.3 . .
H28B C28 H28F 56.3 . .
H28C C28 H28F 141.1 . .
H28D C28 H28F 109.5 . .
H28E C28 H28F 109.5 . .
C42 O41 Ti3 163.9(3) . .
C44 C42 O41 107.1(7) . .
C44 C42 C45 113.3(13) . .
O41 C42 C45 110.9(7) . .
C44 C42 C43 112.1(15) . .
O41 C42 C43 107.7(5) . .
C45 C42 C43 105.6(8) . .
C42 C43 H43A 109.5 . .
C42 C43 H43B 109.5 . .
H43A C43 H43B 109.5 . .
C42 C43 H43C 109.5 . .
H43A C43 H43C 109.5 . .
H43B C43 H43C 109.5 . .
C42 C44 H44A 109.5 . .
C42 C44 H44B 109.5 . .
H44A C44 H44B 109.5 . .
C42 C44 H44C 109.5 . .
H44A C44 H44C 109.5 . .
H44B C44 H44C 109.5 . .
C42 C45 H45A 109.5 . .
C42 C45 H45B 109.5 . .
H45A C45 H45B 109.5 . .
C42 C45 H45C 109.5 . .
H45A C45 H45C 109.5 . .
H45B C45 H45C 109.5 . .
C52 O51 Ti1 162.4(3) . .
O51 C52 C54 113.2(9) . .
O51 C52 C95 112(2) . .
O51 C52 C55 107.7(7) . .
C54 C52 C55 119.4(12) . .
O51 C52 C94 111.4(12) . .
C95 C52 C94 105(3) . .
O51 C52 C53 103.1(6) . .
C54 C52 C53 107.8(11) . .
C55 C52 C53 104.0(10) . .
O51 C52 C93 99.9(17) . .
C95 C52 C93 131(3) . .
C94 C52 C93 96(2) . .
C52 C53 H53A 109.5 . .
C52 C53 H53B 109.5 . .
H53A C53 H53B 109.5 . .
C52 C53 H53C 109.5 . .
H53A C53 H53C 109.5 . .
H53B C53 H53C 109.5 . .
C52 C54 H54A 109.5 . .
C52 C54 H54B 109.5 . .
H54A C54 H54B 109.5 . .
C52 C54 H54C 109.5 . .
H54A C54 H54C 109.5 . .
H54B C54 H54C 109.5 . .
C52 C55 H55A 109.5 . .
C52 C55 H55B 109.5 . .
H55A C55 H55B 109.5 . .
C52 C55 H55C 109.5 . .
H55A C55 H55C 109.5 . .
H55B C55 H55C 109.5 . .
C52 C93 H93A 109.5 . .
C52 C93 H93B 109.5 . .
H93A C93 H93B 109.5 . .
C52 C93 H93C 109.5 . .
H93A C93 H93C 109.5 . .
H93B C93 H93C 109.5 . .
C52 C94 H94A 109.5 . .
C52 C94 H94B 109.5 . .
H94A C94 H94B 109.5 . .
C52 C94 H94C 109.5 . .
H94A C94 H94C 109.5 . .
H94B C94 H94C 109.5 . .
C52 C95 H95A 109.5 . .
C52 C95 H95B 109.5 . .
H95A C95 H95B 109.5 . .
C52 C95 H95C 109.5 . .
H95A C95 H95C 109.5 . .
H95B C95 H95C 109.5 . .
C62 O61 Ti2 156.6(3) . .
C64 C62 O61 111.0(13) . .
C64 C62 C65 120(2) . .
O61 C62 C65 107.7(8) . .
C64 C62 C63 107(2) . .
O61 C62 C63 107.5(5) . .
C65 C62 C63 102.8(11) . .
O61 C62 C66 107.7(11) . .
C62 C63 H63A 109.5 . .
C62 C63 H63B 109.5 . .
H63A C63 H63B 109.5 . .
C62 C63 H63C 109.5 . .
H63A C63 H63C 109.5 . .
H63B C63 H63C 109.5 . .
C62 C64 H64A 109.5 . .
C62 C64 H64B 109.5 . .
H64A C64 H64B 109.5 . .
C62 C64 H64C 109.5 . .
H64A C64 H64C 109.5 . .
H64B C64 H64C 109.5 . .
C62 C65 H65A 109.5 . .
C62 C65 H65B 109.5 . .
H65A C65 H65B 109.5 . .
C62 C65 H65C 109.5 . .
H65A C65 H65C 109.5 . .
H65B C65 H65C 109.5 . .
C62 C66 H66A 109.5 . .
C62 C66 H66B 109.5 . .
H66A C66 H66B 109.5 . .
C62 C66 H66C 109.5 . .
H66A C66 H66C 109.5 . .
H66B C66 H66C 109.5 . .
C72 C71 C76 121(2) . .
C72 C71 H71 119.7 . .
C76 C71 H71 119.7 . .
C71 C72 C73 120.1(19) . .
C71 C72 H72 119.9 . .
C73 C72 H72 119.9 . .
C74 C73 C72 119(2) . .
C74 C73 H73 120.5 . .
C72 C73 H73 120.5 . .
C75 C74 C73 120(2) . .
C75 C74 H74 120.1 . .
C73 C74 H74 120.1 . .
C76 C75 C74 121(2) . .
C76 C75 C77 115(2) . .
C74 C75 C77 124(2) . .
C75 C76 C71 119(2) . .
C75 C76 H76 120.3 . .
C71 C76 H76 120.3 . .
C75 C77 H77A 109.5 . .
C75 C77 H77B 109.5 . .
H77A C77 H77B 109.5 . .
C75 C77 H77C 109.5 . .
H77A C77 H77C 109.5 . .
H77B C77 H77C 109.5 . .

loop_
_geom_bond_atom_site_label_1
_geom_bond_atom_site_label_2
_geom_bond_distance
_geom_bond_site_symmetry_2
Ti1 O51 1.758(2) .
Ti1 O4 1.9161(18) .
Ti1 O6 1.9172(18) .
Ti1 O11 2.051(2) .
Ti1 O22 2.051(2) .
Ti1 O5 2.0946(19) .
Ti1 Ti1 2.9025(11) 7_565
Ti1 Ti2 3.0244(8) .
Ti1 Ti3 3.0264(8) .
Ti2 O61 1.772(3) .
Ti2 O5 1.9161(18) 7_565
Ti2 O5 1.9161(18) .
Ti2 O12 2.042(2) .
Ti2 O12 2.042(2) 7_565
Ti2 O6 2.099(3) .
Ti2 Ti3 2.8966(9) .
Ti2 Ti1 3.0244(8) 7_565
Ti3 O41 1.755(3) .
Ti3 O5 1.9212(18) .
Ti3 O5 1.9213(18) 7_565
Ti3 O21 2.033(2) .
Ti3 O21 2.033(2) 7_565
Ti3 O4 2.104(3) .
Ti3 Ti1 3.0264(8) 7_565
O4 Ti1 1.9161(18) 7_565
O6 Ti1 1.9172(18) 7_565
O11 C13 1.263(4) .
O12 C13 1.261(4) .
C13 C14 1.517(5) .
C14 C15 1.483(6) .
C14 H14A 0.9700 .
C14 H14B 0.9700 .
C15 C87 1.46(2) .
C15 C18 1.486(7) .
C15 C16 1.47(3) .
C15 C86 1.561(15) .
C15 C17 1.63(3) .
C16 H16A 0.9600 .
C16 H16B 0.9600 .
C16 H16C 0.9600 .
C17 H17A 0.9600 .
C17 H17B 0.9600 .
C17 H17C 0.9600 .
C18 H18A 0.9600 .
C18 H18B 0.9600 .
C18 H18C 0.9600 .
C87 H87A 0.9600 .
C87 H87B 0.9600 .
C87 H87C 0.9600 .
C86 H86A 0.9600 .
C86 H86B 0.9600 .
C86 H86C 0.9600 .
O21 C23 1.250(4) .
O22 C23 1.285(4) .
C23 C24 1.508(5) .
C24 C25 1.511(5) .
C24 H24A 0.9700 .
C24 H24B 0.9700 .
C25 C28 1.496(6) .
C25 C26 1.514(7) .
C25 C27 1.520(5) .
C26 H26A 0.9600 .
C26 H26B 0.9600 .
C26 H26C 0.9600 .
C27 H27A 0.9600 .
C27 H27B 0.9600 .
C27 H27C 0.9600 .
C28 H28A 0.9600 .
C28 H28B 0.9600 .
C28 H28C 0.9600 .
C28 H28D 0.9600 .
C28 H28E 0.9600 .
C28 H28F 0.9600 .
O41 C42 1.396(5) .
C42 C44 1.397(15) .
C42 C45 1.499(14) .
C42 C43 1.490(10) .
C43 H43A 0.9600 .
C43 H43B 0.9600 .
C43 H43C 0.9600 .
C44 H44A 0.9600 .
C44 H44B 0.9600 .
C44 H44C 0.9600 .
C45 H45A 0.9600 .
C45 H45B 0.9600 .
C45 H45C 0.9600 .
O51 C52 1.407(4) .
C52 C54 1.392(16) .
C52 C95 1.50(3) .
C52 C55 1.484(13) .
C52 C94 1.45(3) .
C52 C53 1.603(14) .
C52 C93 1.62(4) .
C53 H53A 0.9600 .
C53 H53B 0.9600 .
C53 H53C 0.9600 .
C54 H54A 0.9600 .
C54 H54B 0.9600 .
C54 H54C 0.9600 .
C55 H55A 0.9600 .
C55 H55B 0.9600 .
C55 H55C 0.9600 .
C93 H93A 0.9600 .
C93 H93B 0.9600 .
C93 H93C 0.9600 .
C94 H94A 0.9600 .
C94 H94B 0.9600 .
C94 H94C 0.9600 .
C95 H95A 0.9600 .
C95 H95B 0.9600 .
C95 H95C 0.9600 .
O61 C62 1.414(5) .
C62 C64 1.53(3) .
C62 C65 1.504(17) .
C62 C63 1.507(10) .
C62 C66 1.40(3) .
C63 H63A 0.9600 .
C63 H63B 0.9600 .
C63 H63C 0.9600 .
C64 H64A 0.9600 .
C64 H64B 0.9600 .
C64 H64C 0.9600 .
C65 H65A 0.9600 .
C65 H65B 0.9600 .
C65 H65C 0.9600 .
C66 H66A 0.9600 .
C66 H66B 0.9600 .
C66 H66C 0.9600 .
C71 C72 1.369(10) .
C71 C76 1.367(10) .
C71 H71 0.9300 .
C72 C73 1.380(10) .
C72 H72 0.9300 .
C73 C74 1.378(10) .
C73 H73 0.9300 .
C74 C75 1.365(10) .
C74 H74 0.9300 .
C75 C76 1.357(10) .
C75 C77 1.38(2) .
C76 H76 0.9300 .
C77 H77A 0.9600 .
C77 H77B 0.9600 .
C77 H77C 0.9600 .

loop_
_geom_torsion_atom_site_label_1
_geom_torsion_atom_site_label_2
_geom_torsion_atom_site_label_3
_geom_torsion_atom_site_label_4
_geom_torsion
_geom_torsion_site_symmetry_1
Ti1 O11 C13 O12 11.6(5) .
Ti1 O11 C13 C14 -167.9(3) .
Ti2 O12 C13 O11 5.2(5) .
Ti2 O12 C13 C14 -175.3(3) .
O11 C13 C14 C15 99.7(5) .
O12 C13 C14 C15 -79.8(6) .
C13 C14 C15 C87 -46.1(14) .
C13 C14 C15 C18 -177.5(6) .
C13 C14 C15 C16 31(2) .
C13 C14 C15 C86 80.3(10) .
C13 C14 C15 C17 -82.2(13) .
Ti3 O21 C23 O22 -2.2(5) .
Ti3 O21 C23 C24 177.7(2) .
Ti1 O22 C23 O21 -12.6(5) .
Ti1 O22 C23 C24 167.4(2) .
O21 C23 C24 C25 60.6(5) .
O22 C23 C24 C25 -119.4(4) .
C23 C24 C25 C28 47.4(6) .
C23 C24 C25 C26 -73.2(5) .
C23 C24 C25 C27 168.9(4) .
O5 Ti3 O41 C42 -137.80(6) .
O5 Ti3 O41 C42 137.81(6) 7_565
O21 Ti3 O41 C42 -47.49(6) .
O21 Ti3 O41 C42 47.49(6) 7_565
Ti2 Ti3 O41 C42 180.000(2) .
Ti1 Ti3 O41 C42 -121.63(14) .
Ti1 Ti3 O41 C42 121.63(13) 7_565
Ti3 O41 C42 C44 98.8(14) .
Ti3 O41 C42 C45 -137.1(7) .
Ti3 O41 C42 C43 -22.0(6) .
O4 Ti1 O51 C52 -124.8(10) .
O6 Ti1 O51 C52 151.0(10) .
O11 Ti1 O51 C52 61.2(10) .
O22 Ti1 O51 C52 -36.2(10) .
Ti1 Ti1 O51 C52 -166.9(10) 7_565
Ti2 Ti1 O51 C52 134.4(9) .
Ti3 Ti1 O51 C52 -108.0(10) .
Ti1 O51 C52 C54 87.3(16) .
Ti1 O51 C52 C95 -102(3) .
Ti1 O51 C52 C55 -138.5(11) .
Ti1 O51 C52 C94 16(2) .
Ti1 O51 C52 C53 -28.9(14) .
Ti1 O51 C52 C93 116(2) .
O5 Ti2 O61 C62 -137.48(6) 7_565
O5 Ti2 O61 C62 137.48(6) .
O12 Ti2 O61 C62 47.64(7) .
O12 Ti2 O61 C62 -47.64(7) 7_565
Ti3 Ti2 O61 C62 180.000(1) .
Ti1 Ti2 O61 C62 120.18(13) .
Ti1 Ti2 O61 C62 -120.18(13) 7_565
Ti2 O61 C62 C64 -91(2) .
Ti2 O61 C62 C65 42.4(10) .
Ti2 O61 C62 C63 152.6(7) .
Ti2 O61 C62 C66 -64.3(18) .
C76 C71 C72 C73 0.000(4) .
C71 C72 C73 C74 0.000(3) .
C72 C73 C74 C75 0.000(4) .
C73 C74 C75 C76 0.000(6) .
C73 C74 C75 C77 180.000(6) .
C74 C75 C76 C71 0.000(6) .
C77 C75 C76 C71 180.000(4) .
C72 C71 C76 C75 0.000(4) .
